data_2021585
loop_
_publ_author_name
'Wilson, Kylie M.'
'Swartout, John W.'
'Touchton, Henry A.'
'Lambert, Erica N.'
'Johnstone, James E.'
'Archambeau, Ashley K.'
'Marolf, David M.'
'Mikeska, Emily R.'
'Lynch, Vincent M.'
'Nesterov, Vladimir N.'
'Reinheimer, Eric W.'
'Powell, Gregory L.'
'Powell, Cynthia B.'

_publ_section_title
;
 Asymmetric diosmium sawhorse complexes
;
_journal_coeditor_code YP3178
_journal_issue 5
_journal_name_full 'Acta Crystallographica Section C'
_journal_page_first 529
_journal_page_last 537
_journal_paper_doi 10.1107/S2053229619004236
_journal_volume 75
_journal_year 2019
_chemical_formula_iupac '[Os2 (C3 H5 O2)2 (C21 H21 P1) (C O)5]'
_chemical_formula_moiety 'C32 H31 O9 Os2 P'
_chemical_formula_sum 'C32 H31 O9 Os2 P'
_chemical_formula_weight 970.94
_chemical_name_systematic
Pentacarbonyl-1\k^2^<i>C</i>,2\k^3^<i>C</i>-bis(\m-propanoato-1\k<i>O</i>:2\k<i>O</i>')[tris(4-methylphenyl)phosphane-1\k<i>P</i>]diosmium(<i>Os</i>---<i>Os</i>)
_space_group_crystal_system triclinic
_space_group_IT_number 2
_space_group_name_Hall '-P 1'
_space_group_name_H-M_alt 'P -1'
_symmetry_space_group_name_Hall '-P 1'
_symmetry_space_group_name_H-M 'P -1'
_atom_sites_solution_hydrogens geom
_audit_creation_method
;
Olex2 1.2
(compiled 2018.05.29 svn.r3508 for OlexSys, GUI svn.r5506)
;
_cell_angle_alpha 88.6185(19)
_cell_angle_beta 86.7627(18)
_cell_angle_gamma 86.9563(19)
_cell_formula_units_Z 2
_cell_length_a 10.0952(2)
_cell_length_b 11.6630(3)
_cell_length_c 13.7536(3)
_cell_measurement_reflns_used 22340
_cell_measurement_temperature 100.01(10)
_cell_measurement_theta_max 73.3180
_cell_measurement_theta_min 3.7630
_cell_volume 1614.13(6)
_computing_cell_refinement
;
CrysAlis PRO (Rigaku OD, 2015)
;
_computing_data_collection
;
CrysAlis PRO (Rigaku OD, 2015)
;
_computing_data_reduction
;
CrysAlis PRO (Rigaku OD, 2015)
;
_computing_molecular_graphics
;
<i>OLEX2</i> (Dolomanov <i>et al.</i>, 2009)
;
_computing_publication_material
;
<i>OLEX2</i> (Dolomanov <i>et al.</i>, 2009)
;
_computing_structure_refinement
;
SHELXL2018 (Sheldrick, 2015b)
;
_computing_structure_solution
;
SHELXT (Sheldrick, 2015a)
;
_diffrn_ambient_temperature 100.01(10)
_diffrn_detector 'CCD plate'
_diffrn_detector_area_resol_mean 5.2387
_diffrn_measured_fraction_theta_full 1.000
_diffrn_measured_fraction_theta_max 0.989
_diffrn_measurement_device 'four-circle diffractometer'
_diffrn_measurement_device_type 'Rigaku SuperNova AtlasS2 CCD'
_diffrn_measurement_method '\w scans'
_diffrn_radiation_monochromator mirror
_diffrn_radiation_probe x-ray
_diffrn_radiation_type CuK\a
_diffrn_radiation_wavelength 1.54184
_diffrn_reflns_av_R_equivalents 0.0377
_diffrn_reflns_av_unetI/netI 0.0245
_diffrn_reflns_limit_h_max 12
_diffrn_reflns_limit_h_min -12
_diffrn_reflns_limit_k_max 14
_diffrn_reflns_limit_k_min -14
_diffrn_reflns_limit_l_max 17
_diffrn_reflns_limit_l_min -17
_diffrn_reflns_number 30757
_diffrn_reflns_theta_full 67.684
_diffrn_reflns_theta_max 73.689
_diffrn_reflns_theta_min 3.796
_diffrn_source 'micro-focus sealed X-ray tube'
_exptl_absorpt_coefficient_mu 15.552
_exptl_absorpt_correction_T_max 1.00000
_exptl_absorpt_correction_T_min 0.38876
_exptl_absorpt_correction_type multi-scan
_exptl_absorpt_process_details
;
CrysAlisPro (Rigaku OD, 2015)
;
_exptl_crystal_colour colorless
_exptl_crystal_density_diffrn 1.998
_exptl_crystal_description block
_exptl_crystal_F_000 924
_exptl_crystal_size_max 0.208
_exptl_crystal_size_mid 0.139
_exptl_crystal_size_min 0.058
_refine_diff_density_max 0.546
_refine_diff_density_min -1.210
_refine_ls_extinction_method none
_refine_ls_goodness_of_fit_ref 1.081
_refine_ls_hydrogen_treatment constr
_refine_ls_matrix_type full
_refine_ls_number_parameters 402
_refine_ls_number_reflns 6461
_refine_ls_number_restraints 0
_refine_ls_restrained_S_all 1.081
_refine_ls_R_factor_all 0.0200
_refine_ls_R_factor_gt 0.0190
_refine_ls_shift/su_max 0.002
_refine_ls_shift/su_mean 0.000
_refine_ls_structure_factor_coef Fsqd
_refine_ls_weighting_details 'w=1/[\s^2^(Fo^2^)+(0.0202P)^2^+1.4592P] where P=(Fo^2^+2Fc^2^)/3'
_refine_ls_weighting_scheme calc
_refine_ls_wR_factor_gt 0.0457
_refine_ls_wR_factor_ref 0.0463
_reflns_number_gt 6196
_reflns_number_total 6461
_reflns_threshold_expression 'I > 2\s(I)'
_cod_data_source_file yp3178sup1.cif
_cod_data_source_block 6
_cod_depositor_comments 'Adding full bibliography for 2021580--2021587.cif.'
_cod_original_cell_volume 1614.12(6)
_cod_database_code 2021585
_cod_database_fobs_code 2021585
_shelx_space_group_comment
;
The symmetry employed for this shelxl refinement is uniquely defined
by the following loop, which should always be used as a source of
symmetry information in preference to the above space-group names.
They are only intended as comments.
;
_shelx_estimated_absorpt_t_min 0.140
_shelx_estimated_absorpt_t_max 0.466

loop_
_space_group_symop_operation_xyz
'x, y, z'
'-x, -y, -z'

loop_
_atom_site_type_symbol
_atom_site_label
_atom_site_fract_x
_atom_site_fract_y
_atom_site_fract_z
_atom_site_U_iso_or_equiv
_atom_site_adp_type
_atom_site_calc_flag
_atom_site_occupancy
Os Os1 0.40363(2) 0.24014(2) 0.74050(2) 0.01309(4) Uani d 1
Os Os2 0.54412(2) 0.18661(2) 0.90234(2) 0.01502(4) Uani d 1
P P1 0.24570(6) 0.31901(6) 0.62891(5) 0.01422(13) Uani d 1
O O1 0.4095(2) 0.00160(17) 0.66128(18) 0.0304(5) Uani d 1
O O2 0.6339(2) 0.29582(19) 0.60145(16) 0.0265(5) Uani d 1
O O3 0.6587(2) -0.03401(19) 0.81251(16) 0.0290(5) Uani d 1
O O4 0.7726(2) 0.31646(19) 0.81165(17) 0.0291(5) Uani d 1
O O5 0.6750(2) 0.1397(2) 1.09935(16) 0.0305(5) Uani d 1
O O6 0.24276(18) 0.20690(17) 0.84390(14) 0.0183(4) Uani d 1
O O7 0.36401(19) 0.11713(17) 0.95760(15) 0.0208(4) Uani d 1
O O8 0.38423(19) 0.40238(16) 0.80787(14) 0.0183(4) Uani d 1
O O9 0.44438(18) 0.34012(17) 0.95493(15) 0.0194(4) Uani d 1
C C1 0.4078(3) 0.0939(3) 0.6913(2) 0.0224(6) Uani d 1
C C2 0.5461(3) 0.2749(2) 0.6550(2) 0.0198(6) Uani d 1
C C3 0.6153(3) 0.0492(3) 0.8479(2) 0.0215(6) Uani d 1
C C4 0.6870(3) 0.2654(3) 0.8460(2) 0.0213(6) Uani d 1
C C5 0.6204(3) 0.1570(2) 1.0308(2) 0.0210(6) Uani d 1
C C6 0.2555(3) 0.1515(2) 0.9227(2) 0.0204(6) Uani d 1
C C7 0.1308(3) 0.1237(4) 0.9828(3) 0.0456(11) Uani d 1
H H7A 0.125794 0.040890 0.986624 0.055 Uiso calc 1
H H7B 0.138925 0.150066 1.048443 0.055 Uiso calc 1
C C8 0.0036(3) 0.1740(4) 0.9464(3) 0.0415(9) Uani d 1
H H8A -0.009125 0.144618 0.883182 0.062 Uiso calc 1
H H8B 0.006905 0.256121 0.941912 0.062 Uiso calc 1
H H8C -0.068809 0.153792 0.990605 0.062 Uiso calc 1
C C9 0.3874(3) 0.4124(2) 0.8986(2) 0.0167(5) Uani d 1
C C10 0.3137(3) 0.5149(2) 0.9445(2) 0.0222(6) Uani d 1
H H10A 0.303259 0.575955 0.895932 0.027 Uiso calc 1
H H10B 0.364372 0.542942 0.995984 0.027 Uiso calc 1
C C11 0.1783(3) 0.4823(3) 0.9860(3) 0.0376(8) Uani d 1
H H11A 0.126660 0.458409 0.934307 0.056 Uiso calc 1
H H11B 0.133755 0.547445 1.017205 0.056 Uiso calc 1
H H11C 0.188798 0.420482 1.032689 0.056 Uiso calc 1
C C12 0.1795(3) 0.4602(2) 0.6651(2) 0.0174(5) Uani d 1
C C13 0.0499(3) 0.4791(3) 0.7035(2) 0.0254(6) Uani d 1
H H13 -0.008069 0.419587 0.707137 0.030 Uiso calc 1
C C14 0.0072(3) 0.5875(3) 0.7366(3) 0.0337(8) Uani d 1
H H14 -0.079865 0.599664 0.761356 0.040 Uiso calc 1
C C15 0.0914(4) 0.6779(3) 0.7334(2) 0.0321(7) Uani d 1
C C16 0.2206(3) 0.6582(3) 0.6962(2) 0.0267(7) Uani d 1
H H16 0.278265 0.717901 0.693574 0.032 Uiso calc 1
C C17 0.2655(3) 0.5516(2) 0.6630(2) 0.0211(6) Uani d 1
H H17 0.353074 0.539957 0.639044 0.025 Uiso calc 1
C C18 0.0429(5) 0.7949(3) 0.7678(3) 0.0512(11) Uani d 1
H H18A 0.069325 0.804868 0.832919 0.077 Uiso calc 1
H H18B -0.052191 0.801978 0.767068 0.077 Uiso calc 1
H H18C 0.080683 0.852632 0.725414 0.077 Uiso calc 1
C C19 0.1010(3) 0.2370(2) 0.6101(2) 0.0176(5) Uani d 1
C C20 0.0678(3) 0.1458(3) 0.6720(2) 0.0265(7) Uani d 1
H H20 0.118338 0.127549 0.725229 0.032 Uiso calc 1
C C21 -0.0408(3) 0.0815(3) 0.6548(2) 0.0285(7) Uani d 1
H H21 -0.062350 0.021569 0.697637 0.034 Uiso calc 1
C C22 -0.1171(3) 0.1047(3) 0.5758(2) 0.0218(6) Uani d 1
C C23 -0.0843(3) 0.1965(3) 0.5152(2) 0.0278(7) Uani d 1
H H23 -0.135113 0.214581 0.462034 0.033 Uiso calc 1
C C24 0.0224(3) 0.2622(3) 0.5318(2) 0.0257(7) Uani d 1
H H24 0.041558 0.323730 0.490052 0.031 Uiso calc 1
C C25 -0.2292(3) 0.0303(3) 0.5551(2) 0.0292(7) Uani d 1
H H25A -0.194827 -0.034993 0.518712 0.044 Uiso calc 1
H H25B -0.292855 0.073834 0.517934 0.044 Uiso calc 1
H H25C -0.271454 0.004677 0.615436 0.044 Uiso calc 1
C C26 0.3104(3) 0.3386(2) 0.5033(2) 0.0160(5) Uani d 1
C C27 0.3794(3) 0.2460(2) 0.4584(2) 0.0191(6) Uani d 1
H H27 0.403098 0.181038 0.495291 0.023 Uiso calc 1
C C28 0.4133(3) 0.2495(3) 0.3591(2) 0.0223(6) Uani d 1
H H28 0.457846 0.186188 0.330034 0.027 Uiso calc 1
C C29 0.3814(3) 0.3467(3) 0.3027(2) 0.0211(6) Uani d 1
C C30 0.3178(3) 0.4399(2) 0.3482(2) 0.0222(6) Uani d 1
H H30 0.299088 0.506516 0.311874 0.027 Uiso calc 1
C C31 0.2810(3) 0.4368(2) 0.4474(2) 0.0197(6) Uani d 1
H H31 0.236715 0.500351 0.476270 0.024 Uiso calc 1
C C32 0.4146(3) 0.3481(3) 0.1945(2) 0.0300(7) Uani d 1
H H32A 0.508795 0.335838 0.182509 0.045 Uiso calc 1
H H32B 0.386097 0.421106 0.166994 0.045 Uiso calc 1
H H32C 0.369938 0.288249 0.165069 0.045 Uiso calc 1

loop_
_atom_site_aniso_label
_atom_site_aniso_U_11
_atom_site_aniso_U_22
_atom_site_aniso_U_33
_atom_site_aniso_U_12
_atom_site_aniso_U_13
_atom_site_aniso_U_23
Os1 0.01340(6) 0.01470(6) 0.01134(6) -0.00004(4) -0.00365(4) 0.00142(4)
Os2 0.01319(6) 0.01902(7) 0.01305(7) 0.00051(4) -0.00461(4) 0.00201(4)
P1 0.0142(3) 0.0170(3) 0.0116(3) -0.0003(2) -0.0032(2) 0.0015(2)
O1 0.0403(13) 0.0159(10) 0.0364(13) 0.0034(9) -0.0165(10) -0.0060(9)
O2 0.0228(11) 0.0313(12) 0.0249(12) -0.0051(9) 0.0060(9) -0.0002(9)
O3 0.0367(12) 0.0260(12) 0.0240(12) 0.0076(10) -0.0060(10) -0.0028(9)
O4 0.0209(10) 0.0339(12) 0.0329(13) -0.0064(9) -0.0046(9) 0.0088(10)
O5 0.0317(12) 0.0401(13) 0.0203(12) 0.0020(10) -0.0131(10) 0.0016(9)
O6 0.0153(9) 0.0249(10) 0.0147(10) -0.0018(8) -0.0030(7) 0.0033(8)
O7 0.0173(9) 0.0278(11) 0.0174(10) -0.0010(8) -0.0033(8) 0.0075(8)
O8 0.0212(10) 0.0171(9) 0.0170(10) 0.0010(8) -0.0044(8) -0.0016(8)
O9 0.0179(9) 0.0230(10) 0.0175(10) 0.0026(8) -0.0054(8) -0.0017(8)
C1 0.0200(14) 0.0298(16) 0.0176(14) 0.0006(12) -0.0085(11) 0.0091(12)
C2 0.0249(14) 0.0157(13) 0.0198(14) 0.0002(11) -0.0090(12) -0.0030(11)
C3 0.0201(14) 0.0272(16) 0.0179(15) -0.0034(12) -0.0083(11) 0.0072(12)
C4 0.0201(14) 0.0249(15) 0.0191(15) 0.0041(12) -0.0075(11) 0.0011(11)
C5 0.0189(13) 0.0242(14) 0.0197(15) 0.0028(11) -0.0030(11) 0.0001(11)
C6 0.0170(13) 0.0247(14) 0.0193(15) -0.0013(11) -0.0008(11) 0.0026(11)
C7 0.0237(17) 0.067(3) 0.044(2) 0.0000(17) 0.0035(15) 0.031(2)
C8 0.0178(15) 0.064(3) 0.042(2) -0.0049(16) 0.0014(14) 0.0141(19)
C9 0.0127(12) 0.0210(13) 0.0168(14) -0.0021(10) -0.0025(10) -0.0025(10)
C10 0.0202(14) 0.0234(14) 0.0232(15) 0.0005(11) -0.0036(11) -0.0047(12)
C11 0.0249(16) 0.041(2) 0.046(2) 0.0017(14) 0.0058(15) -0.0144(17)
C12 0.0195(13) 0.0205(13) 0.0118(13) 0.0054(11) -0.0043(10) 0.0013(10)
C13 0.0229(15) 0.0332(17) 0.0199(15) 0.0019(12) -0.0016(12) -0.0039(12)
C14 0.0277(16) 0.046(2) 0.0265(17) 0.0140(15) -0.0017(13) -0.0100(15)
C15 0.047(2) 0.0279(16) 0.0218(16) 0.0122(14) -0.0142(14) -0.0063(13)
C16 0.0395(17) 0.0212(14) 0.0204(15) 0.0014(13) -0.0119(13) -0.0007(12)
C17 0.0238(14) 0.0208(14) 0.0189(15) 0.0027(11) -0.0063(11) 0.0013(11)
C18 0.064(3) 0.041(2) 0.047(3) 0.025(2) -0.011(2) -0.0175(18)
C19 0.0140(12) 0.0222(14) 0.0165(14) -0.0007(10) -0.0015(10) -0.0009(11)
C20 0.0288(16) 0.0280(16) 0.0244(16) -0.0087(13) -0.0126(13) 0.0075(13)
C21 0.0304(16) 0.0268(16) 0.0298(18) -0.0102(13) -0.0101(14) 0.0095(13)
C22 0.0175(13) 0.0257(15) 0.0228(15) -0.0023(11) -0.0016(11) -0.0057(12)
C23 0.0201(14) 0.0410(18) 0.0233(16) -0.0052(13) -0.0088(12) 0.0057(13)
C24 0.0211(14) 0.0327(16) 0.0237(16) -0.0060(12) -0.0065(12) 0.0108(13)
C25 0.0247(15) 0.0340(17) 0.0307(18) -0.0091(13) -0.0064(13) -0.0077(14)
C26 0.0133(12) 0.0215(13) 0.0135(13) -0.0032(10) -0.0019(10) 0.0009(10)
C27 0.0208(13) 0.0187(13) 0.0181(14) -0.0001(11) -0.0047(11) 0.0021(11)
C28 0.0238(14) 0.0239(14) 0.0192(15) 0.0010(11) -0.0013(11) -0.0028(11)
C29 0.0205(13) 0.0280(15) 0.0154(14) -0.0060(11) -0.0024(11) 0.0002(11)
C30 0.0268(15) 0.0211(14) 0.0192(15) -0.0035(12) -0.0046(12) 0.0059(11)
C31 0.0226(14) 0.0196(13) 0.0169(14) 0.0003(11) -0.0021(11) 0.0014(11)
C32 0.0383(18) 0.0344(17) 0.0171(16) -0.0037(14) 0.0026(13) -0.0016(13)

loop_
_atom_type_symbol
_atom_type_description
_atom_type_scat_dispersion_real
_atom_type_scat_dispersion_imag
_atom_type_scat_source
C C 0.0181 0.0091 'International Tables Vol C Tables 4.2.6.8 and 6.1.1.4'
H H 0.0000 0.0000 'International Tables Vol C Tables 4.2.6.8 and 6.1.1.4'
O O 0.0492 0.0322 'International Tables Vol C Tables 4.2.6.8 and 6.1.1.4'
Os Os -4.9801 6.2216 'International Tables Vol C Tables 4.2.6.8 and 6.1.1.4'
P P 0.2955 0.4335 'International Tables Vol C Tables 4.2.6.8 and 6.1.1.4'

loop_
_geom_angle_atom_site_label_1
_geom_angle_atom_site_label_2
_geom_angle_atom_site_label_3
_geom_angle
P1 Os1 Os2 164.673(18)
O6 Os1 Os2 80.26(5)
O6 Os1 P1 89.31(5)
O8 Os1 Os2 81.23(5)
O8 Os1 P1 86.12(5)
O8 Os1 O6 81.16(8)
C1 Os1 Os2 97.27(8)
C1 Os1 P1 94.45(8)
C1 Os1 O6 93.03(11)
C1 Os1 O8 174.16(11)
C1 Os1 C2 89.68(13)
C2 Os1 Os2 98.10(8)
C2 Os1 P1 91.79(8)
C2 Os1 O6 176.99(10)
C2 Os1 O8 96.11(10)
O7 Os2 Os1 84.05(5)
O7 Os2 O9 81.07(8)
O9 Os2 Os1 82.62(5)
C3 Os2 Os1 91.82(8)
C3 Os2 O7 95.21(10)
C3 Os2 O9 173.58(9)
C3 Os2 C5 94.90(12)
C4 Os2 Os1 89.46(8)
C4 Os2 O7 171.57(10)
C4 Os2 O9 92.79(11)
C4 Os2 C3 90.36(13)
C4 Os2 C5 96.32(12)
C5 Os2 Os1 171.10(9)
C5 Os2 O7 89.52(10)
C5 Os2 O9 90.31(10)
C12 P1 Os1 111.59(9)
C12 P1 C19 105.33(13)
C12 P1 C26 104.93(13)
C19 P1 Os1 117.64(9)
C19 P1 C26 100.50(12)
C26 P1 Os1 115.42(9)
C6 O6 Os1 124.22(18)
C6 O7 Os2 119.70(18)
C9 O8 Os1 122.11(18)
C9 O9 Os2 121.98(19)
O1 C1 Os1 179.2(3)
O2 C2 Os1 179.4(3)
O3 C3 Os2 178.5(2)
O4 C4 Os2 178.1(3)
O5 C5 Os2 173.6(3)
O6 C6 O7 125.9(3)
O6 C6 C7 118.0(3)
O7 C6 C7 116.0(3)
C6 C7 H7A 108.3
C6 C7 H7B 108.3
H7A C7 H7B 107.4
C8 C7 C6 115.9(3)
C8 C7 H7A 108.3
C8 C7 H7B 108.3
C7 C8 H8A 109.5
C7 C8 H8B 109.5
C7 C8 H8C 109.5
H8A C8 H8B 109.5
H8A C8 H8C 109.5
H8B C8 H8C 109.5
O8 C9 O9 124.7(3)
O8 C9 C10 117.8(2)
O9 C9 C10 117.4(3)
C9 C10 H10A 109.6
C9 C10 H10B 109.6
C9 C10 C11 110.2(2)
H10A C10 H10B 108.1
C11 C10 H10A 109.6
C11 C10 H10B 109.6
C10 C11 H11A 109.5
C10 C11 H11B 109.5
C10 C11 H11C 109.5
H11A C11 H11B 109.5
H11A C11 H11C 109.5
H11B C11 H11C 109.5
C13 C12 P1 122.2(2)
C13 C12 C17 118.6(3)
C17 C12 P1 118.9(2)
C12 C13 H13 120.1
C12 C13 C14 119.7(3)
C14 C13 H13 120.1
C13 C14 H14 119.2
C15 C14 C13 121.7(3)
C15 C14 H14 119.2
C14 C15 C18 120.9(4)
C16 C15 C14 118.3(3)
C16 C15 C18 120.8(3)
C15 C16 H16 119.4
C17 C16 C15 121.3(3)
C17 C16 H16 119.4
C12 C17 H17 119.8
C16 C17 C12 120.4(3)
C16 C17 H17 119.8
C15 C18 H18A 109.5
C15 C18 H18B 109.5
C15 C18 H18C 109.5
H18A C18 H18B 109.5
H18A C18 H18C 109.5
H18B C18 H18C 109.5
C20 C19 P1 121.1(2)
C20 C19 C24 118.0(2)
C24 C19 P1 120.8(2)
C19 C20 H20 119.8
C19 C20 C21 120.4(3)
C21 C20 H20 119.8
C20 C21 H21 119.2
C22 C21 C20 121.6(3)
C22 C21 H21 119.2
C21 C22 C23 117.6(3)
C21 C22 C25 121.0(3)
C23 C22 C25 121.5(3)
C22 C23 H23 119.2
C22 C23 C24 121.6(3)
C24 C23 H23 119.2
C19 C24 H24 119.6
C23 C24 C19 120.7(3)
C23 C24 H24 119.6
C22 C25 H25A 109.5
C22 C25 H25B 109.5
C22 C25 H25C 109.5
H25A C25 H25B 109.5
H25A C25 H25C 109.5
H25B C25 H25C 109.5
C27 C26 P1 118.1(2)
C31 C26 P1 122.9(2)
C31 C26 C27 118.6(3)
C26 C27 H27 119.6
C28 C27 C26 120.8(3)
C28 C27 H27 119.6
C27 C28 H28 119.7
C27 C28 C29 120.7(3)
C29 C28 H28 119.7
C28 C29 C32 120.3(3)
C30 C29 C28 118.3(3)
C30 C29 C32 121.4(3)
C29 C30 H30 119.2
C29 C30 C31 121.6(3)
C31 C30 H30 119.2
C26 C31 C30 120.0(3)
C26 C31 H31 120.0
C30 C31 H31 120.0
C29 C32 H32A 109.5
C29 C32 H32B 109.5
C29 C32 H32C 109.5
H32A C32 H32B 109.5
H32A C32 H32C 109.5
H32B C32 H32C 109.5

loop_
_geom_bond_atom_site_label_1
_geom_bond_atom_site_label_2
_geom_bond_distance
Os1 Os2 2.74787(16)
Os1 P1 2.4075(6)
Os1 O6 2.1422(19)
Os1 O8 2.1218(19)
Os1 C1 1.848(3)
Os1 C2 1.861(3)
Os2 O7 2.1239(19)
Os2 O9 2.129(2)
Os2 C3 1.876(3)
Os2 C4 1.872(3)
Os2 C5 1.983(3)
P1 C12 1.814(3)
P1 C19 1.822(3)
P1 C26 1.825(3)
O1 C1 1.161(4)
O2 C2 1.152(4)
O3 C3 1.151(4)
O4 C4 1.148(4)
O5 C5 1.127(4)
O6 C6 1.257(3)
O7 C6 1.263(3)
O8 C9 1.259(3)
O9 C9 1.268(3)
C6 C7 1.512(4)
C7 H7A 0.9700
C7 H7B 0.9700
C7 C8 1.491(5)
C8 H8A 0.9600
C8 H8B 0.9600
C8 H8C 0.9600
C9 C10 1.507(4)
C10 H10A 0.9700
C10 H10B 0.9700
C10 C11 1.515(4)
C11 H11A 0.9600
C11 H11B 0.9600
C11 H11C 0.9600
C12 C13 1.392(4)
C12 C17 1.409(4)
C13 H13 0.9300
C13 C14 1.392(5)
C14 H14 0.9300
C14 C15 1.387(5)
C15 C16 1.383(5)
C15 C18 1.503(5)
C16 H16 0.9300
C16 C17 1.380(4)
C17 H17 0.9300
C18 H18A 0.9600
C18 H18B 0.9600
C18 H18C 0.9600
C19 C20 1.388(4)
C19 C24 1.391(4)
C20 H20 0.9300
C20 C21 1.395(4)
C21 H21 0.9300
C21 C22 1.380(4)
C22 C23 1.384(4)
C22 C25 1.506(4)
C23 H23 0.9300
C23 C24 1.387(4)
C24 H24 0.9300
C25 H25A 0.9600
C25 H25B 0.9600
C25 H25C 0.9600
C26 C27 1.392(4)
C26 C31 1.392(4)
C27 H27 0.9300
C27 C28 1.389(4)
C28 H28 0.9300
C28 C29 1.393(4)
C29 C30 1.379(4)
C29 C32 1.506(4)
C30 H30 0.9300
C30 C31 1.394(4)
C31 H31 0.9300
C32 H32A 0.9600
C32 H32B 0.9600
C32 H32C 0.9600

loop_
_geom_torsion_atom_site_label_1
_geom_torsion_atom_site_label_2
_geom_torsion_atom_site_label_3
_geom_torsion_atom_site_label_4
_geom_torsion
Os1 P1 C12 C13 -107.8(2)
Os1 P1 C12 C17 66.0(2)
Os1 P1 C19 C20 13.3(3)
Os1 P1 C19 C24 -165.1(2)
Os1 P1 C26 C27 50.8(2)
Os1 P1 C26 C31 -136.7(2)
Os1 O6 C6 O7 7.4(4)
Os1 O6 C6 C7 -173.3(3)
Os1 O8 C9 O9 25.0(3)
Os1 O8 C9 C10 -152.37(18)
Os2 O7 C6 O6 15.6(4)
Os2 O7 C6 C7 -163.7(3)
Os2 O9 C9 O8 -0.6(4)
Os2 O9 C9 C10 176.83(17)
P1 C12 C13 C14 175.4(2)
P1 C12 C17 C16 -175.6(2)
P1 C19 C20 C21 -177.9(3)
P1 C19 C24 C23 177.2(3)
P1 C26 C27 C28 170.1(2)
P1 C26 C31 C30 -171.0(2)
O6 C6 C7 C8 -5.1(5)
O7 C6 C7 C8 174.3(3)
O8 C9 C10 C11 97.4(3)
O9 C9 C10 C11 -80.2(3)
C12 P1 C19 C20 -111.7(3)
C12 P1 C19 C24 69.9(3)
C12 P1 C26 C27 174.1(2)
C12 P1 C26 C31 -13.4(2)
C12 C13 C14 C15 -0.8(5)
C13 C12 C17 C16 -1.6(4)
C13 C14 C15 C16 0.0(5)
C13 C14 C15 C18 178.9(3)
C14 C15 C16 C17 0.0(5)
C15 C16 C17 C12 0.8(4)
C17 C12 C13 C14 1.5(4)
C18 C15 C16 C17 -178.9(3)
C19 P1 C12 C13 20.9(3)
C19 P1 C12 C17 -165.2(2)
C19 P1 C26 C27 -76.8(2)
C19 P1 C26 C31 95.7(2)
C19 C20 C21 C22 1.0(6)
C20 C19 C24 C23 -1.2(5)
C20 C21 C22 C23 -1.8(5)
C20 C21 C22 C25 176.5(3)
C21 C22 C23 C24 1.0(5)
C22 C23 C24 C19 0.5(5)
C24 C19 C20 C21 0.5(5)
C25 C22 C23 C24 -177.3(3)
C26 P1 C12 C13 126.5(2)
C26 P1 C12 C17 -59.7(2)
C26 P1 C19 C20 139.4(3)
C26 P1 C19 C24 -38.9(3)
C26 C27 C28 C29 1.3(4)
C27 C26 C31 C30 1.5(4)
C27 C28 C29 C30 1.3(4)
C27 C28 C29 C32 -178.0(3)
C28 C29 C30 C31 -2.6(4)
C29 C30 C31 C26 1.2(4)
C31 C26 C27 C28 -2.7(4)
C32 C29 C30 C31 176.7(3)
